data_4511404
loop_
_publ_author_name
'Wang, Xiu-li'
'Sui, Fang-fang'
'Lin, Hong-yan'
'Zhang, Ju-wen'
'Liu, Guo-cheng'

_publ_section_title
;
 Multifunctional Cobalt(II) Coordination Polymers Tuned by Flexible
 Bis(pyridylamide) Ligands with Different Spacers and Polycarboxylates
;
_journal_issue 7
_journal_name_full 'Crystal Growth &amp; Design'
_journal_page_first 3438
_journal_paper_doi 10.1021/cg500371n
_journal_volume 14
_journal_year 2014
_chemical_formula_moiety 'C16 H20 Co N3 O8'
_chemical_formula_sum 'C16 H20 Co N3 O8'
_chemical_formula_weight 441.28
_chemical_name_systematic
; 
 ? 
;
_space_group_IT_number 2
_symmetry_cell_setting triclinic
_symmetry_space_group_name_Hall '-P 1'
_symmetry_space_group_name_H-M 'P -1'
_atom_sites_solution_hydrogens geom
_atom_sites_solution_primary direct
_atom_sites_solution_secondary difmap
_audit_creation_method SHELXL-97
_cell_angle_alpha 69.808(2)
_cell_angle_beta 78.753(3)
_cell_angle_gamma 74.670(2)
_cell_formula_units_Z 2
_cell_length_a 8.5578(13)
_cell_length_b 10.1318(15)
_cell_length_c 11.8526(17)
_cell_measurement_temperature 296(2)
_cell_measurement_theta_max 25.17
_cell_measurement_theta_min 2.3
_cell_volume 924.1(2)
_computing_cell_refinement 'Bruker SAINT'
_computing_data_collection 'Bruker APEX2'
_computing_data_reduction 'Bruker SAINT'
_computing_molecular_graphics 'Bruker SHELXTL'
_computing_publication_material 'Bruker SHELXTL'
_computing_structure_refinement 'SHELXL-97 (Sheldrick, 2008)'
_computing_structure_solution 'SHELXS-97 (Sheldrick, 2008)'
_diffrn_ambient_temperature 296(2)
_diffrn_measured_fraction_theta_full 0.990
_diffrn_measured_fraction_theta_max 0.990
_diffrn_measurement_device_type 'Bruker APEX-II CCD'
_diffrn_measurement_method '\f and \w scans'
_diffrn_radiation_monochromator graphite
_diffrn_radiation_source 'fine-focus sealed tube'
_diffrn_radiation_type MoK\a
_diffrn_radiation_wavelength 0.71073
_diffrn_reflns_av_R_equivalents 0.0229
_diffrn_reflns_av_sigmaI/netI 0.0522
_diffrn_reflns_limit_h_max 7
_diffrn_reflns_limit_h_min -10
_diffrn_reflns_limit_k_max 11
_diffrn_reflns_limit_k_min -12
_diffrn_reflns_limit_l_max 14
_diffrn_reflns_limit_l_min -13
_diffrn_reflns_number 4666
_diffrn_reflns_theta_full 25.17
_diffrn_reflns_theta_max 25.17
_diffrn_reflns_theta_min 2.19
_exptl_absorpt_coefficient_mu 0.979
_exptl_absorpt_correction_T_max 0.760
_exptl_absorpt_correction_T_min 0.677
_exptl_absorpt_correction_type multi-scan
_exptl_absorpt_process_details ' SADABS, Sheldrick, 1996'
_exptl_crystal_colour purple
_exptl_crystal_density_diffrn 1.586
_exptl_crystal_density_method 'not measured'
_exptl_crystal_description block
_exptl_crystal_F_000 456
_exptl_crystal_size_max 0.45
_exptl_crystal_size_mid 0.34
_exptl_crystal_size_min 0.28
_refine_diff_density_max 0.792
_refine_diff_density_min -0.608
_refine_diff_density_rms 0.086
_refine_ls_extinction_method none
_refine_ls_goodness_of_fit_ref 1.034
_refine_ls_hydrogen_treatment constr
_refine_ls_matrix_type full
_refine_ls_number_parameters 253
_refine_ls_number_reflns 3287
_refine_ls_number_restraints 0
_refine_ls_restrained_S_all 1.034
_refine_ls_R_factor_all 0.0679
_refine_ls_R_factor_gt 0.0471
_refine_ls_shift/su_max 0.003
_refine_ls_shift/su_mean 0.000
_refine_ls_structure_factor_coef Fsqd
_refine_ls_weighting_details 'calc w=1/[\s^2^(Fo^2^)+(0.0727P)^2^+0.3293P] where P=(Fo^2^+2Fc^2^)/3'
_refine_ls_weighting_scheme calc
_refine_ls_wR_factor_gt 0.1131
_refine_ls_wR_factor_ref 0.1247
_reflns_number_gt 2592
_reflns_number_total 3317
_reflns_threshold_expression >2sigma(I)
_cod_data_source_file cg500371n_si_002.cif
_cod_data_source_block compound-4
_cod_depositor_comments
;
The following automatic conversions were performed:

'_symmetry_cell_setting' value 'Triclinic' changed to 'triclinic'
according to
/usr/data/users/saulius/crontab/automatic-downloads/rss-feeds/ACS/lib/dictionaries/cif_core.dic
dictionary named 'cif_core.dic' version 2.4.2 from 2011-04-26.

Automatic conversion script
Id: cif_fix_values 2281 2013-09-26 08:29:07Z andrius 

 Adding full bibliography for 4511401--4511410.cif.
;
_cod_database_code 4511404

loop_
_symmetry_equiv_pos_as_xyz
'x, y, z'
'-x, -y, -z'

loop_
_atom_site_label
_atom_site_type_symbol
_atom_site_fract_x
_atom_site_fract_y
_atom_site_fract_z
_atom_site_U_iso_or_equiv
_atom_site_adp_type
_atom_site_occupancy
_atom_site_symmetry_multiplicity
_atom_site_calc_flag
_atom_site_refinement_flags
Co1 Co 0.20400(6) 0.36253(5) 0.36220(4) 0.01960(18) Uani 1 1 d .
O1W O -0.0426(3) 0.3745(3) 0.4069(2) 0.0304(6) Uani 1 1 d .
H1WA H -0.1217 0.3695 0.3760 0.036 Uiso 1 1 d R
H1WB H -0.0728 0.3632 0.4817 0.036 Uiso 1 1 d R
N1 N 0.1825(4) 0.4631(3) 0.1737(3) 0.0245(7) Uani 1 1 d .
O1 O -0.0813(4) 0.8690(3) 0.1418(3) 0.0479(8) Uani 1 1 d .
C1 C 0.2910(5) 0.4203(4) 0.0889(4) 0.0334(10) Uani 1 1 d .
H1A H 0.3720 0.3379 0.1127 0.040 Uiso 1 1 calc R
O2W O -0.2702(3) 0.2737(3) 0.3562(3) 0.0384(7) Uani 1 1 d .
H2WA H -0.2709 0.1974 0.4162 0.046 Uiso 1 1 d R
H2WB H -0.3669 0.3070 0.3372 0.046 Uiso 1 1 d R
O2 O 0.3280(3) 0.1670(3) 0.3549(2) 0.0288(6) Uani 1 1 d .
N2 N -0.0663(4) 0.7895(4) -0.0170(3) 0.0339(8) Uani 1 1 d .
H2B H -0.1032 0.8081 -0.0846 0.041 Uiso 1 1 calc R
C2 C 0.2869(6) 0.4936(5) -0.0324(4) 0.0436(11) Uani 1 1 d .
H2A H 0.3634 0.4605 -0.0894 0.052 Uiso 1 1 calc R
O3 O 0.1472(3) 0.1192(3) 0.2703(3) 0.0314(7) Uani 1 1 d .
O3W O -0.1282(4) 0.0112(3) 0.3128(3) 0.0461(8) Uani 1 1 d .
H3WA H -0.0335 -0.0115 0.3355 0.055 Uiso 1 1 d R
H3WB H -0.1177 0.0014 0.2435 0.055 Uiso 1 1 d R
N3 N 0.7826(4) -0.2769(3) 0.4357(3) 0.0226(7) Uani 1 1 d .
H3B H 0.8185 -0.2127 0.4493 0.027 Uiso 1 1 calc R
H3C H 0.8414 -0.3624 0.4462 0.027 Uiso 1 1 calc R
C3 C 0.1679(6) 0.6174(5) -0.0689(4) 0.0407(11) Uani 1 1 d .
H3A H 0.1628 0.6683 -0.1505 0.049 Uiso 1 1 calc R
O4 O 0.4193(3) -0.5426(2) 0.3264(2) 0.0257(6) Uani 1 1 d .
C4 C 0.0571(5) 0.6635(4) 0.0184(4) 0.0281(9) Uani 1 1 d .
O5 O 0.1778(3) -0.4231(3) 0.3788(2) 0.0231(6) Uani 1 1 d .
C5 C 0.0679(5) 0.5820(4) 0.1385(3) 0.0270(9) Uani 1 1 d .
H5A H -0.0083 0.6116 0.1973 0.032 Uiso 1 1 calc R
C6 C -0.1306(5) 0.8831(4) 0.0474(4) 0.0323(10) Uani 1 1 d .
C7 C -0.2716(5) 1.0010(5) -0.0028(4) 0.0407(11) Uani 1 1 d .
H7A H -0.2448 1.0438 -0.0891 0.049 Uiso 1 1 calc R
H7B H -0.2915 1.0755 0.0353 0.049 Uiso 1 1 calc R
C8 C -0.4248(5) 0.9419(5) 0.0194(4) 0.0396(11) Uani 1 1 d .
H8A H -0.4067 0.8731 -0.0244 0.048 Uiso 1 1 calc R
H8B H -0.4446 0.8910 0.1050 0.048 Uiso 1 1 calc R
C9 C 0.2737(4) 0.0832(4) 0.3214(3) 0.0217(8) Uani 1 1 d .
C10 C 0.3736(4) -0.0687(4) 0.3448(3) 0.0192(8) Uani 1 1 d .
C11 C 0.5299(4) -0.1032(4) 0.3788(3) 0.0207(8) Uani 1 1 d .
H11A H 0.5707 -0.0328 0.3902 0.025 Uiso 1 1 calc R
C12 C 0.6264(4) -0.2415(4) 0.3961(3) 0.0201(8) Uani 1 1 d .
C13 C 0.5631(4) -0.3462(4) 0.3792(3) 0.0201(8) Uani 1 1 d .
H13A H 0.6282 -0.4373 0.3857 0.024 Uiso 1 1 calc R
C14 C 0.4042(4) -0.3154(3) 0.3531(3) 0.0192(8) Uani 1 1 d .
C15 C 0.3089(4) -0.1764(4) 0.3350(3) 0.0204(8) Uani 1 1 d .
H15A H 0.2025 -0.1556 0.3165 0.025 Uiso 1 1 calc R
C16 C 0.3313(4) -0.4331(4) 0.3508(3) 0.0187(8) Uani 1 1 d .

loop_
_atom_site_aniso_label
_atom_site_aniso_U_11
_atom_site_aniso_U_22
_atom_site_aniso_U_33
_atom_site_aniso_U_23
_atom_site_aniso_U_13
_atom_site_aniso_U_12
Co1 0.0199(3) 0.0108(3) 0.0306(3) -0.0091(2) -0.0087(2) 0.00041(19)
O1W 0.0199(14) 0.0414(17) 0.0379(16) -0.0197(14) -0.0084(12) -0.0063(12)
N1 0.0272(18) 0.0168(16) 0.0306(18) -0.0069(14) -0.0098(14) -0.0023(13)
O1 0.060(2) 0.0380(18) 0.048(2) -0.0192(16) -0.0283(17) 0.0085(16)
C1 0.035(2) 0.025(2) 0.038(2) -0.0123(19) -0.0056(19) 0.0017(18)
O2W 0.0281(16) 0.0439(18) 0.0465(18) -0.0165(15) -0.0092(13) -0.0061(14)
O2 0.0331(15) 0.0129(13) 0.0474(17) -0.0155(12) -0.0174(13) 0.0009(11)
N2 0.038(2) 0.0296(19) 0.0316(19) -0.0054(16) -0.0186(16) 0.0031(16)
C2 0.048(3) 0.040(3) 0.039(3) -0.019(2) 0.002(2) 0.002(2)
O3 0.0273(15) 0.0165(13) 0.0519(18) -0.0091(13) -0.0191(13) 0.0012(11)
O3W 0.0393(18) 0.0427(18) 0.063(2) -0.0233(16) -0.0033(15) -0.0131(15)
N3 0.0214(17) 0.0127(15) 0.0363(18) -0.0085(14) -0.0136(14) 0.0005(12)
C3 0.054(3) 0.040(3) 0.024(2) -0.008(2) -0.005(2) -0.007(2)
O4 0.0259(14) 0.0142(13) 0.0421(16) -0.0147(12) -0.0103(12) -0.0004(11)
C4 0.030(2) 0.024(2) 0.034(2) -0.0099(18) -0.0106(17) -0.0045(17)
O5 0.0230(14) 0.0168(13) 0.0325(15) -0.0100(11) -0.0055(11) -0.0044(11)
C5 0.027(2) 0.026(2) 0.028(2) -0.0111(17) -0.0058(17) -0.0010(17)
C6 0.030(2) 0.027(2) 0.036(2) -0.0022(19) -0.0093(19) -0.0047(18)
C7 0.037(3) 0.026(2) 0.053(3) -0.006(2) -0.015(2) 0.0027(19)
C8 0.036(3) 0.029(2) 0.048(3) -0.009(2) -0.010(2) 0.0032(19)
C9 0.025(2) 0.0161(18) 0.025(2) -0.0067(16) -0.0068(16) -0.0031(15)
C10 0.0233(19) 0.0108(17) 0.0240(19) -0.0051(15) -0.0082(15) -0.0004(14)
C11 0.025(2) 0.0139(17) 0.029(2) -0.0116(15) -0.0069(16) -0.0038(15)
C12 0.0223(19) 0.0142(17) 0.0222(19) -0.0039(15) -0.0058(15) -0.0013(15)
C13 0.023(2) 0.0120(17) 0.0252(19) -0.0068(15) -0.0087(15) 0.0024(14)
C14 0.024(2) 0.0115(17) 0.0237(19) -0.0080(15) -0.0058(15) -0.0013(15)
C15 0.023(2) 0.0141(17) 0.025(2) -0.0044(15) -0.0110(15) -0.0003(15)
C16 0.026(2) 0.0106(17) 0.0204(19) -0.0044(14) -0.0088(15) -0.0015(15)

loop_
_atom_type_symbol
_atom_type_description
_atom_type_scat_dispersion_real
_atom_type_scat_dispersion_imag
_atom_type_scat_source
C C 0.0033 0.0016 'International Tables Vol C Tables 4.2.6.8 and 6.1.1.4'
H H 0.0000 0.0000 'International Tables Vol C Tables 4.2.6.8 and 6.1.1.4'
N N 0.0061 0.0033 'International Tables Vol C Tables 4.2.6.8 and 6.1.1.4'
O O 0.0106 0.0060 'International Tables Vol C Tables 4.2.6.8 and 6.1.1.4'
Co Co 0.3494 0.9721 'International Tables Vol C Tables 4.2.6.8 and 6.1.1.4'

loop_
_geom_angle_atom_site_label_1
_geom_angle_atom_site_label_2
_geom_angle_atom_site_label_3
_geom_angle
_geom_angle_site_symmetry_1
_geom_angle_site_symmetry_3
O2 Co1 O1W 112.91(11) . .
O2 Co1 N1 98.06(11) . .
O1W Co1 N1 93.30(11) . .
O2 Co1 O5 154.68(10) . 1_565
O1W Co1 O5 90.99(10) . 1_565
N1 Co1 O5 88.34(10) . 1_565
O2 Co1 O4 96.07(10) . 1_565
O1W Co1 O4 150.82(10) . 1_565
N1 Co1 O4 85.60(11) . 1_565
O5 Co1 O4 59.84(9) 1_565 1_565
O2 Co1 N3 87.34(10) . 2_656
O1W Co1 N3 85.35(11) . 2_656
N1 Co1 N3 174.54(11) . 2_656
O5 Co1 N3 86.39(10) 1_565 2_656
O4 Co1 N3 92.99(10) 1_565 2_656
C5 N1 C1 118.3(3) . .
C5 N1 Co1 119.1(3) . .
C1 N1 Co1 122.1(3) . .
N1 C1 C2 122.3(4) . .
C9 O2 Co1 124.8(2) . .
C6 N2 C4 125.1(3) . .
C1 C2 C3 119.4(4) . .
C12 N3 Co1 117.3(2) . 2_656
C4 C3 C2 118.6(4) . .
C16 O4 Co1 90.1(2) . 1_545
C3 C4 C5 118.4(4) . .
C3 C4 N2 119.5(4) . .
C5 C4 N2 122.1(4) . .
C16 O5 Co1 89.79(19) . 1_545
N1 C5 C4 123.0(4) . .
O1 C6 N2 122.2(4) . .
O1 C6 C7 122.5(4) . .
N2 C6 C7 115.2(4) . .
C6 C7 C8 110.6(4) . .
C8 C8 C7 113.2(5) 2_475 .
O3 C9 O2 124.5(3) . .
O3 C9 C10 119.7(3) . .
O2 C9 C10 115.9(3) . .
C15 C10 C11 119.4(3) . .
C15 C10 C9 120.3(3) . .
C11 C10 C9 120.3(3) . .
C12 C11 C10 121.1(3) . .
C11 C12 C13 118.7(3) . .
C11 C12 N3 120.5(3) . .
C13 C12 N3 120.7(3) . .
C14 C13 C12 120.5(3) . .
C13 C14 C15 120.2(3) . .
C13 C14 C16 119.9(3) . .
C15 C14 C16 119.8(3) . .
C10 C15 C14 119.8(3) . .
O4 C16 O5 120.2(3) . .
O4 C16 C14 121.0(3) . .
O5 C16 C14 118.7(3) . .

loop_
_geom_bond_atom_site_label_1
_geom_bond_atom_site_label_2
_geom_bond_distance
_geom_bond_site_symmetry_2
Co1 O2 2.008(2) .
Co1 O1W 2.055(3) .
Co1 N1 2.134(3) .
Co1 O5 2.197(2) 1_565
Co1 O4 2.202(2) 1_565
Co1 N3 2.263(3) 2_656
N1 C5 1.332(5) .
N1 C1 1.337(5) .
O1 C6 1.222(5) .
C1 C2 1.373(6) .
O2 C9 1.267(4) .
N2 C6 1.359(5) .
N2 C4 1.418(5) .
C2 C3 1.385(6) .
O3 C9 1.252(4) .
N3 C12 1.419(4) .
N3 Co1 2.263(3) 2_656
C3 C4 1.381(6) .
O4 C16 1.255(4) .
O4 Co1 2.202(2) 1_545
C4 C5 1.384(5) .
O5 C16 1.276(4) .
O5 Co1 2.197(2) 1_545
C6 C7 1.505(6) .
C7 C8 1.523(6) .
C8 C8 1.520(8) 2_475
C9 C10 1.509(5) .
C10 C15 1.393(5) .
C10 C11 1.393(5) .
C11 C12 1.394(5) .
C12 C13 1.396(5) .
C13 C14 1.385(5) .
C14 C15 1.396(5) .
C14 C16 1.495(5) .
